data_1545188
loop_
_publ_author_name
'Wang, Lisheng'
'Wu, Yi'
'Liu, Yang'
'Yang, Hua'
'Liu, Xu'
'Wang, Jianyi'
'Li, Xiaoxun'
'Jiang, Jun'

_publ_section_title
;
 Copper-Catalyzed P-H Insertions of \a-Imino Carbenes for the Preparation
 of 3-Phosphinoylindoles.
;
_journal_issue 4
_journal_name_full 'Organic letters'
_journal_page_first 782
_journal_page_last 785
_journal_paper_doi 10.1021/acs.orglett.6b03752
_journal_volume 19
_journal_year 2017
_chemical_formula_moiety 'C34 H29 N2 O3 P S, C H Cl3'
_chemical_formula_sum 'C35 H30 Cl3 N2 O3 P S'
_chemical_formula_weight 695.99
_space_group_crystal_system monoclinic
_space_group_IT_number 15
_space_group_name_Hall '-C 2yc'
_space_group_name_H-M_alt 'C 1 2/c 1'
_symmetry_space_group_name_Hall '-C 2yc'
_symmetry_space_group_name_H-M 'C 1 2/c 1'
_atom_sites_solution_hydrogens mixed
_atom_sites_solution_primary direct
_audit_creation_date 2016-05-11
_audit_creation_method
;
Olex2 1.2
(compiled 2016.02.19 svn.r3266 for OlexSys, GUI svn.r5155)
;
_cell_angle_alpha 90
_cell_angle_beta 118.58(3)
_cell_angle_gamma 90
_cell_formula_units_Z 8
_cell_length_a 32.921(7)
_cell_length_b 11.658(2)
_cell_length_c 20.290(4)
_cell_measurement_reflns_used 9843
_cell_measurement_temperature 293
_cell_measurement_theta_max 27.309
_cell_measurement_theta_min 3.209
_cell_volume 6838(3)
_computing_cell_refinement 'SAINT v8.34A (Bruker, 2013)'
_computing_data_reduction 'SAINT v8.34A (Bruker, 2013)'
_computing_molecular_graphics 'Olex2 (Dolomanov et al., 2009)'
_computing_publication_material 'Olex2 (Dolomanov et al., 2009)'
_computing_structure_refinement 'ShelXL (Sheldrick, 2015)'
_computing_structure_solution 'SIR2004 (Burla et al., 2007)'
_diffrn_ambient_temperature 293
_diffrn_measured_fraction_theta_full 0.998
_diffrn_measured_fraction_theta_max 0.997
_diffrn_measurement_device_type 'Bruker P4'
_diffrn_measurement_method '\w scans'
_diffrn_radiation_monochromator graphite
_diffrn_radiation_type MoK\a
_diffrn_radiation_wavelength 0.71073
_diffrn_reflns_av_R_equivalents 0.0440
_diffrn_reflns_av_unetI/netI 0.0353
_diffrn_reflns_Laue_measured_fraction_full 0.998
_diffrn_reflns_Laue_measured_fraction_max 0.997
_diffrn_reflns_limit_h_max 42
_diffrn_reflns_limit_h_min -42
_diffrn_reflns_limit_k_max 15
_diffrn_reflns_limit_k_min -15
_diffrn_reflns_limit_l_max 26
_diffrn_reflns_limit_l_min -26
_diffrn_reflns_number 50870
_diffrn_reflns_point_group_measured_fraction_full 0.998
_diffrn_reflns_point_group_measured_fraction_max 0.997
_diffrn_reflns_theta_full 25.242
_diffrn_reflns_theta_max 27.523
_diffrn_reflns_theta_min 3.209
_exptl_absorpt_coefficient_mu 0.413
_exptl_absorpt_correction_T_max 0.7456
_exptl_absorpt_correction_T_min 0.6666
_exptl_absorpt_correction_type multi-scan
_exptl_crystal_colour colourless
_exptl_crystal_colour_primary colourless
_exptl_crystal_density_diffrn 1.352
_exptl_crystal_description block
_exptl_crystal_F_000 2880
_exptl_crystal_size_max 0.223
_exptl_crystal_size_mid 0.166
_exptl_crystal_size_min 0.109
_refine_diff_density_max 0.528
_refine_diff_density_min -0.358
_refine_diff_density_rms 0.050
_refine_ls_extinction_method none
_refine_ls_goodness_of_fit_ref 1.036
_refine_ls_hydrogen_treatment constr
_refine_ls_matrix_type full
_refine_ls_number_parameters 426
_refine_ls_number_reflns 7851
_refine_ls_number_restraints 0
_refine_ls_restrained_S_all 1.036
_refine_ls_R_factor_all 0.1042
_refine_ls_R_factor_gt 0.0610
_refine_ls_shift/su_max 0.001
_refine_ls_shift/su_mean 0.000
_refine_ls_structure_factor_coef Fsqd
_refine_ls_weighting_details 'w=1/[\s^2^(Fo^2^)+(0.0874P)^2^+6.2000P] where P=(Fo^2^+2Fc^2^)/3'
_refine_ls_weighting_scheme calc
_refine_ls_wR_factor_gt 0.1582
_refine_ls_wR_factor_ref 0.1836
_reflns_Friedel_coverage 0.000
_reflns_number_gt 4948
_reflns_number_total 7851
_reflns_threshold_expression 'I > 2\s(I)'
_cod_data_source_file ol6b03752_si_002.cif
_cod_data_source_block wy261_sad
_cod_depositor_comments 'Adding full bibliography for 1545188.cif.'
_cod_database_code 1545188
_shelx_space_group_comment
;
The symmetry employed for this shelxl refinement is uniquely defined
by the following loop, which should always be used as a source of
symmetry information in preference to the above space-group names.
They are only intended as comments.
;
_olex2_refinement_description
;
1. Others
 Fixed Uiso: H2(0.062) H16(0.069) H13(0.061) H14(0.073) H15(0.073) H7(0.089)
 H21A(0.071) H21B(0.071) H3(0.11) H11(0.09) H28(0.084) H2A(0.109) H31A(0.155)
 H31B(0.155) H31C(0.155) H5(0.079) H32(0.1) H8(0.115) H1(0.085) H29(0.092)
 H33(0.091) H23(0.104) H27(0.096) H10(0.119) H4(0.102) H25(0.146) H24(0.15)
 H9(0.123) H26(0.127) H35A(0.213) H35(0.213)
 Fixed X: H2(0.6252) H16(0.7096) H13(0.6055) H14(0.6375) H15(0.6881)
 H7(0.5385) H21A(0.7126) H21B(0.7345) H3(0.6255) H11(0.5168) H28(0.6361)
 H2A(0.5674) H31A(0.7118) H31B(0.6626) H31C(0.7069) H5(0.653) H32(0.7507)
 H8(0.4743) H1(0.5509) H29(0.6374) H33(0.7503) H23(0.7372) H27(0.6157)
 H10(0.4536) H4(0.6687) H25(0.6197) H24(0.6984) H9(0.4323) H26(0.5783)
 H35A(0.5347) H35(0.5271)
 Fixed Y: H2(0.902) H16(0.4804) H13(0.4593) H14(0.2954) H15(0.3057) H7(0.5625)
 H21A(0.8063) H21B(0.6837) H3(0.7045) H11(0.7184) H28(1.0536) H2A(0.8212)
 H31A(1.0241) H31B(0.9677) H31C(0.8902) H5(0.6204) H32(0.8635) H8(0.4477)
 H1(0.84) H29(1.0539) H33(0.8591) H23(0.6768) H27(0.7309) H10(0.6019)
 H4(0.6026) H25(0.6767) H24(0.6519) H9(0.4697) H26(0.7157) H35A(0.0116)
 H35(0.0083)
 Fixed Z: H2(0.5622) H16(0.7218) H13(0.4652) H14(0.5347) H15(0.6613)
 H7(0.3307) H21A(0.7307) H21B(0.7531) H3(0.2102) H11(0.4872) H28(0.4572)
 H2A(0.1994) H31A(0.3009) H31B(0.2626) H31C(0.2961) H5(0.4187) H32(0.4334)
 H8(0.3012) H1(0.2975) H29(0.3455) H33(0.5461) H23(0.8723) H27(0.6907)
 H10(0.4559) H4(0.3189) H25(0.8865) H24(0.9423) H9(0.3631) H26(0.7605)
 H35A(0.4337) H35(0.3935)
;
_shelx_shelxl_version_number 2014/7
_olex2_submission_special_instructions 'No special instructions were received'

loop_
_space_group_symop_operation_xyz
'x, y, z'
'-x, y, -z+1/2'
'x+1/2, y+1/2, z'
'-x+1/2, y+1/2, -z+1/2'
'-x, -y, -z'
'x, -y, z-1/2'
'-x+1/2, -y+1/2, -z'
'x+1/2, -y+1/2, z-1/2'

loop_
_atom_site_label
_atom_site_type_symbol
_atom_site_fract_x
_atom_site_fract_y
_atom_site_fract_z
_atom_site_U_iso_or_equiv
_atom_site_adp_type
_atom_site_occupancy
_atom_site_site_symmetry_order
_atom_site_calc_flag
_atom_site_refinement_flags_posn
_atom_site_refinement_flags_occupancy
_atom_site_disorder_assembly
_atom_site_disorder_group
P1 P 0.58390(2) 0.74556(5) 0.44072(3) 0.04127(18) Uani 1 1 d . . . .
S1 S 0.69406(3) 0.95921(6) 0.60017(4) 0.0638(2) Uani 1 1 d . . . .
N1 N 0.67923(7) 0.68877(18) 0.65043(10) 0.0476(5) Uani 1 1 d . . . .
O1 O 0.57314(6) 0.86636(15) 0.45194(10) 0.0557(5) Uani 1 1 d . . . .
C17 C 0.67117(8) 0.5752(2) 0.62830(13) 0.0447(6) Uani 1 1 d . . . .
C34 C 0.69345(9) 0.9566(2) 0.51327(15) 0.0530(6) Uani 1 1 d . . . .
N2 N 0.65152(8) 0.87594(18) 0.59556(12) 0.0520(5) Uani 1 1 d . . . .
H2 H 0.6252 0.9020 0.5622 0.062 Uiso 1 1 d R . . .
C16 C 0.68927(9) 0.4765(3) 0.67058(15) 0.0574(7) Uani 1 1 d . . . .
H16 H 0.7096 0.4804 0.7218 0.069 Uiso 1 1 calc R . . .
O2 O 0.73652(7) 0.9080(2) 0.65410(11) 0.0843(7) Uani 1 1 d . . . .
C12 C 0.53457(9) 0.6528(2) 0.41279(14) 0.0500(6) Uani 1 1 d . . . .
C19 C 0.62802(8) 0.68905(19) 0.52678(12) 0.0403(5) Uani 1 1 d . . . .
O3 O 0.68179(11) 1.07110(19) 0.61196(15) 0.0978(9) Uani 1 1 d . . . .
C6 C 0.60035(9) 0.7323(2) 0.36841(14) 0.0478(6) Uani 1 1 d . . . .
C13 C 0.62647(9) 0.4643(2) 0.51607(15) 0.0507(6) Uani 1 1 d . . . .
H13 H 0.6055 0.4593 0.4652 0.061 Uiso 1 1 calc R . . .
C18 C 0.63938(8) 0.5715(2) 0.55160(12) 0.0413(5) Uani 1 1 d . . . .
C14 C 0.64543(10) 0.3667(2) 0.55795(17) 0.0609(7) Uani 1 1 d . . . .
H14 H 0.6375 0.2954 0.5347 0.073 Uiso 1 1 calc R . . .
C20 C 0.65326(8) 0.7561(2) 0.58906(12) 0.0419(5) Uani 1 1 d . . . .
C15 C 0.67617(10) 0.3730(2) 0.63426(17) 0.0611(7) Uani 1 1 d . . . .
H15 H 0.6881 0.3057 0.6613 0.073 Uiso 1 1 calc R . . .
C22 C 0.68024(11) 0.7061(2) 0.77351(15) 0.0587(7) Uani 1 1 d . . . .
C7 C 0.52166(11) 0.5713(3) 0.35633(18) 0.0739(9) Uani 1 1 d . . . .
H7 H 0.5385 0.5625 0.3307 0.089 Uiso 1 1 calc R . . .
C21 C 0.70545(10) 0.7253(3) 0.72926(13) 0.0592(7) Uani 1 1 d . . . .
H21A H 0.7126 0.8063 0.7307 0.071 Uiso 1 1 calc R . . .
H21B H 0.7345 0.6837 0.7531 0.071 Uiso 1 1 calc R . . .
C3 C 0.61919(15) 0.7113(4) 0.2500(2) 0.0915(12) Uani 1 1 d . . . .
H3 H 0.6255 0.7045 0.2102 0.110 Uiso 1 1 calc R . . .
C11 C 0.50862(11) 0.6638(3) 0.44949(19) 0.0747(9) Uani 1 1 d . . . .
H11 H 0.5168 0.7184 0.4872 0.090 Uiso 1 1 calc R . . .
C28 C 0.65934(12) 1.0149(3) 0.45275(19) 0.0701(8) Uani 1 1 d . . . .
H28 H 0.6361 1.0536 0.4572 0.084 Uiso 1 1 calc R . . .
C2 C 0.58467(15) 0.7807(4) 0.24368(19) 0.0907(11) Uani 1 1 d . . . .
H2A H 0.5674 0.8212 0.1994 0.109 Uiso 1 1 calc R . . .
C31 C 0.69380(16) 0.9603(4) 0.3023(2) 0.1034(13) Uani 1 1 d . . . .
H31A H 0.7118 1.0241 0.3009 0.155 Uiso 1 1 calc GR . . .
H31B H 0.6626 0.9677 0.2626 0.155 Uiso 1 1 calc GR . . .
H31C H 0.7069 0.8902 0.2961 0.155 Uiso 1 1 calc GR . . .
C5 C 0.63556(10) 0.6612(3) 0.37462(17) 0.0655(8) Uani 1 1 d . . . .
H5 H 0.6530 0.6204 0.4187 0.079 Uiso 1 1 calc R . . .
C32 C 0.72742(13) 0.9016(3) 0.4380(2) 0.0829(10) Uani 1 1 d . . . .
H32 H 0.7507 0.8635 0.4334 0.100 Uiso 1 1 calc R . . .
C8 C 0.48310(14) 0.5028(4) 0.3387(2) 0.0958(12) Uani 1 1 d . . . .
H8 H 0.4743 0.4477 0.3012 0.115 Uiso 1 1 calc R . . .
C1 C 0.57474(12) 0.7921(3) 0.30246(16) 0.0711(8) Uani 1 1 d . . . .
H1 H 0.5509 0.8400 0.2975 0.085 Uiso 1 1 calc R . . .
C29 C 0.66035(12) 1.0146(3) 0.38615(19) 0.0764(9) Uani 1 1 d . . . .
H29 H 0.6374 1.0539 0.3455 0.092 Uiso 1 1 calc R . . .
C33 C 0.72748(11) 0.8991(3) 0.5058(2) 0.0760(9) Uani 1 1 d . . . .
H33 H 0.7503 0.8591 0.5461 0.091 Uiso 1 1 calc R . . .
C23 C 0.70519(15) 0.6833(3) 0.84927(18) 0.0870(11) Uani 1 1 d . . . .
H23 H 0.7372 0.6768 0.8723 0.104 Uiso 1 1 calc R . . .
Cl36 Cl 0.55853(15) 0.1147(3) 0.5228(2) 0.1419(17) Uani 0.431(5) 1 d . P A 1
C30 C 0.69405(12) 0.9585(3) 0.37700(19) 0.0691(8) Uani 1 1 d . . . .
C27 C 0.63289(13) 0.7166(3) 0.74189(19) 0.0801(10) Uani 1 1 d . . . .
H27 H 0.6157 0.7309 0.6907 0.096 Uiso 1 1 calc R . . .
C10 C 0.47062(13) 0.5942(4) 0.4305(2) 0.0991(13) Uani 1 1 d . . . .
H10 H 0.4536 0.6019 0.4559 0.119 Uiso 1 1 calc R . . .
C4 C 0.64507(13) 0.6505(4) 0.3149(2) 0.0853(10) Uani 1 1 d . . . .
H4 H 0.6687 0.6026 0.3189 0.102 Uiso 1 1 calc R . . .
C25 C 0.6348(3) 0.6834(4) 0.8581(3) 0.1220(19) Uani 1 1 d . . . .
H25 H 0.6197 0.6767 0.8865 0.146 Uiso 1 1 calc R . . .
C24 C 0.6819(3) 0.6700(4) 0.8915(3) 0.125(2) Uani 1 1 d . . . .
H24 H 0.6984 0.6519 0.9423 0.150 Uiso 1 1 calc R . . .
C9 C 0.45809(14) 0.5156(4) 0.3758(3) 0.1025(14) Uani 1 1 d . . . .
H9 H 0.4323 0.4697 0.3631 0.123 Uiso 1 1 calc R . . .
C26 C 0.61024(17) 0.7067(4) 0.7833(3) 0.1057(15) Uani 1 1 d . . . .
H26 H 0.5783 0.7157 0.7605 0.127 Uiso 1 1 calc R . . .
Cl45 Cl 0.5399(3) 0.1964(6) 0.3795(3) 0.218(4) Uani 0.431(5) 1 d . P A 1
C35 C 0.5186(3) 0.0816(5) 0.4073(5) 0.177(3) Uani 1 1 d . . . .
H35A H 0.5347 0.0116 0.4337 0.213 Uiso 0.569(5) 1 calc R P A 2
H35 H 0.5271 0.0083 0.3935 0.213 Uiso 0.431(5) 1 calc R P A 1
Cl1 Cl 0.46232(7) 0.0822(2) 0.38812(19) 0.2548(14) Uani 1 1 d . . . .
Cl2 Cl 0.5075(3) 0.0839(5) 0.3022(3) 0.292(4) Uani 0.569(5) 1 d . P A 2
Cl3 Cl 0.54382(18) 0.1806(5) 0.4429(5) 0.248(5) Uani 0.569(5) 1 d . P A 2

loop_
_atom_site_aniso_label
_atom_site_aniso_U_11
_atom_site_aniso_U_22
_atom_site_aniso_U_33
_atom_site_aniso_U_23
_atom_site_aniso_U_13
_atom_site_aniso_U_12
P1 0.0419(3) 0.0418(3) 0.0364(3) -0.0005(2) 0.0157(3) 0.0014(3)
S1 0.0769(5) 0.0563(4) 0.0563(4) -0.0172(3) 0.0302(4) -0.0271(4)
N1 0.0487(12) 0.0569(13) 0.0321(10) -0.0052(9) 0.0151(9) -0.0078(10)
O1 0.0603(11) 0.0456(10) 0.0580(11) 0.0021(8) 0.0258(9) 0.0096(8)
C17 0.0415(13) 0.0536(15) 0.0394(13) 0.0016(11) 0.0198(11) -0.0015(11)
C34 0.0573(16) 0.0412(14) 0.0567(16) -0.0009(12) 0.0241(13) -0.0092(12)
N2 0.0575(13) 0.0469(12) 0.0510(12) -0.0118(10) 0.0256(11) -0.0075(10)
C16 0.0498(15) 0.0714(19) 0.0457(14) 0.0144(13) 0.0186(12) 0.0066(13)
O2 0.0641(13) 0.1147(19) 0.0527(12) 0.0018(12) 0.0108(11) -0.0365(13)
C12 0.0426(13) 0.0567(15) 0.0413(13) 0.0072(11) 0.0125(11) 0.0000(11)
C19 0.0410(12) 0.0415(13) 0.0361(11) -0.0025(10) 0.0167(10) -0.0023(10)
O3 0.153(2) 0.0561(13) 0.1099(19) -0.0374(13) 0.0840(19) -0.0367(14)
C6 0.0498(14) 0.0506(15) 0.0412(13) -0.0018(11) 0.0203(11) -0.0051(11)
C13 0.0535(15) 0.0453(14) 0.0456(14) -0.0023(11) 0.0175(12) 0.0013(11)
C18 0.0377(12) 0.0494(14) 0.0369(12) -0.0005(10) 0.0178(10) -0.0002(10)
C14 0.0668(18) 0.0438(15) 0.0716(19) 0.0012(13) 0.0326(16) 0.0024(13)
C20 0.0425(12) 0.0458(13) 0.0378(12) -0.0054(10) 0.0195(10) -0.0053(10)
C15 0.0614(17) 0.0534(17) 0.0681(19) 0.0156(14) 0.0308(15) 0.0096(13)
C22 0.082(2) 0.0504(15) 0.0446(14) -0.0073(12) 0.0310(14) -0.0064(14)
C7 0.0682(19) 0.076(2) 0.0632(19) -0.0130(16) 0.0196(16) -0.0224(16)
C21 0.0562(16) 0.080(2) 0.0314(12) -0.0111(12) 0.0131(12) -0.0114(14)
C3 0.103(3) 0.126(3) 0.066(2) -0.016(2) 0.057(2) -0.023(3)
C11 0.0625(19) 0.095(2) 0.070(2) -0.0062(18) 0.0345(17) -0.0138(17)
C28 0.073(2) 0.0658(19) 0.078(2) 0.0161(16) 0.0414(17) 0.0155(15)
C2 0.113(3) 0.110(3) 0.0508(19) 0.0129(18) 0.040(2) 0.001(2)
C31 0.127(3) 0.123(3) 0.092(3) 0.005(2) 0.078(3) -0.023(3)
C5 0.0618(18) 0.083(2) 0.0596(17) 0.0019(15) 0.0354(15) 0.0044(15)
C32 0.078(2) 0.095(3) 0.089(3) 0.008(2) 0.052(2) 0.019(2)
C8 0.085(3) 0.092(3) 0.085(3) -0.017(2) 0.020(2) -0.041(2)
C1 0.085(2) 0.079(2) 0.0503(16) 0.0111(15) 0.0325(16) 0.0117(17)
C29 0.079(2) 0.078(2) 0.074(2) 0.0286(17) 0.0382(18) 0.0117(17)
C33 0.0629(19) 0.084(2) 0.073(2) 0.0114(17) 0.0261(17) 0.0194(17)
C23 0.128(3) 0.082(2) 0.0528(18) 0.0128(16) 0.045(2) 0.034(2)
Cl36 0.171(3) 0.125(3) 0.129(3) -0.021(2) 0.072(3) 0.014(2)
C30 0.074(2) 0.0680(19) 0.077(2) 0.0053(16) 0.0452(18) -0.0122(16)
C27 0.081(2) 0.101(3) 0.066(2) -0.0198(18) 0.0423(18) -0.032(2)
C10 0.070(2) 0.135(4) 0.098(3) 0.009(3) 0.045(2) -0.024(2)
C4 0.079(2) 0.114(3) 0.081(2) -0.017(2) 0.053(2) -0.001(2)
C25 0.220(6) 0.083(3) 0.129(4) -0.002(3) 0.136(5) -0.016(4)
C24 0.233(6) 0.097(3) 0.075(3) 0.027(2) 0.099(4) 0.051(4)
C9 0.068(2) 0.111(3) 0.097(3) 0.018(3) 0.014(2) -0.040(2)
C26 0.120(3) 0.115(3) 0.120(4) -0.043(3) 0.088(3) -0.053(3)
Cl45 0.227(6) 0.207(6) 0.145(4) 0.063(4) 0.029(4) -0.041(4)
C35 0.203(7) 0.104(4) 0.294(9) 0.070(5) 0.174(7) 0.085(5)
Cl1 0.1410(16) 0.237(3) 0.376(4) -0.072(3) 0.115(2) 0.0013(16)
Cl2 0.461(10) 0.229(5) 0.214(5) 0.072(4) 0.183(6) 0.149(6)
Cl3 0.206(5) 0.180(5) 0.423(12) -0.171(7) 0.202(7) -0.087(4)

loop_
_atom_type_symbol
_atom_type_description
_atom_type_scat_dispersion_real
_atom_type_scat_dispersion_imag
_atom_type_scat_source
C C 0.0033 0.0016 'International Tables Vol C Tables 4.2.6.8 and 6.1.1.4'
H H 0.0000 0.0000 'International Tables Vol C Tables 4.2.6.8 and 6.1.1.4'
Cl Cl 0.1484 0.1585 'International Tables Vol C Tables 4.2.6.8 and 6.1.1.4'
N N 0.0061 0.0033 'International Tables Vol C Tables 4.2.6.8 and 6.1.1.4'
O O 0.0106 0.0060 'International Tables Vol C Tables 4.2.6.8 and 6.1.1.4'
P P 0.1023 0.0942 'International Tables Vol C Tables 4.2.6.8 and 6.1.1.4'
S S 0.1246 0.1234 'International Tables Vol C Tables 4.2.6.8 and 6.1.1.4'

loop_
_geom_angle_atom_site_label_1
_geom_angle_atom_site_label_2
_geom_angle_atom_site_label_3
_geom_angle
_geom_angle_site_symmetry_1
O1 P1 C12 111.69(12) .
O1 P1 C19 109.93(10) .
O1 P1 C6 113.01(11) .
C19 P1 C12 106.02(11) .
C19 P1 C6 110.24(12) .
C6 P1 C12 105.65(12) .
N2 S1 C34 109.12(12) .
O2 S1 C34 107.39(14) .
O2 S1 N2 106.66(13) .
O3 S1 C34 108.55(14) .
O3 S1 N2 104.20(14) .
O3 S1 O2 120.52(16) .
C17 N1 C21 123.5(2) .
C20 N1 C17 108.32(19) .
C20 N1 C21 127.5(2) .
N1 C17 C16 129.4(2) .
N1 C17 C18 108.4(2) .
C16 C17 C18 122.2(2) .
C28 C34 S1 119.9(2) .
C33 C34 S1 120.1(2) .
C33 C34 C28 120.0(3) .
S1 N2 H2 109.9 .
C20 N2 S1 120.79(18) .
C20 N2 H2 110.4 .
C17 C16 H16 121.1 .
C15 C16 C17 117.8(3) .
C15 C16 H16 121.1 .
C7 C12 P1 123.0(2) .
C11 C12 P1 118.1(2) .
C11 C12 C7 118.9(3) .
C18 C19 P1 130.27(17) .
C20 C19 P1 122.77(18) .
C20 C19 C18 106.1(2) .
C5 C6 P1 123.0(2) .
C5 C6 C1 119.2(3) .
C1 C6 P1 117.7(2) .
C18 C13 H13 120.6 .
C14 C13 H13 120.6 .
C14 C13 C18 118.8(2) .
C17 C18 C19 106.8(2) .
C17 C18 C13 118.7(2) .
C13 C18 C19 134.5(2) .
C13 C14 H14 119.4 .
C13 C14 C15 121.2(3) .
C15 C14 H14 119.4 .
N1 C20 N2 121.3(2) .
N1 C20 C19 110.4(2) .
C19 C20 N2 128.1(2) .
C16 C15 C14 121.3(3) .
C16 C15 H15 119.3 .
C14 C15 H15 119.3 .
C23 C22 C21 119.4(3) .
C27 C22 C21 122.2(3) .
C27 C22 C23 118.3(3) .
C12 C7 H7 120.5 .
C12 C7 C8 119.0(4) .
C8 C7 H7 120.5 .
N1 C21 C22 113.7(2) .
N1 C21 H21A 108.8 .
N1 C21 H21B 108.8 .
C22 C21 H21A 108.8 .
C22 C21 H21B 108.8 .
H21A C21 H21B 107.7 .
C2 C3 H3 119.7 .
C2 C3 C4 120.6(3) .
C4 C3 H3 119.7 .
C12 C11 H11 119.8 .
C12 C11 C10 120.4(3) .
C10 C11 H11 119.8 .
C34 C28 H28 120.6 .
C29 C28 C34 118.9(3) .
C29 C28 H28 120.6 .
C3 C2 H2A 119.7 .
C3 C2 C1 120.6(3) .
C1 C2 H2A 119.7 .
H31A C31 H31B 109.5 .
H31A C31 H31C 109.5 .
H31B C31 H31C 109.5 .
C30 C31 H31A 109.5 .
C30 C31 H31B 109.5 .
C30 C31 H31C 109.5 .
C6 C5 H5 119.9 .
C6 C5 C4 120.1(3) .
C4 C5 H5 119.9 .
C33 C32 H32 119.0 .
C30 C32 H32 119.0 .
C30 C32 C33 122.0(3) .
C7 C8 H8 119.6 .
C9 C8 C7 120.8(4) .
C9 C8 H8 119.6 .
C6 C1 C2 119.9(3) .
C6 C1 H1 120.0 .
C2 C1 H1 120.0 .
C28 C29 H29 118.8 .
C28 C29 C30 122.5(3) .
C30 C29 H29 118.8 .
C34 C33 H33 120.3 .
C32 C33 C34 119.3(3) .
C32 C33 H33 120.3 .
C22 C23 H23 120.2 .
C22 C23 C24 119.5(4) .
C24 C23 H23 120.2 .
C32 C30 C31 122.0(3) .
C32 C30 C29 117.3(3) .
C29 C30 C31 120.7(3) .
C22 C27 H27 118.9 .
C26 C27 C22 122.2(4) .
C26 C27 H27 118.9 .
C11 C10 H10 119.7 .
C9 C10 C11 120.6(4) .
C9 C10 H10 119.7 .
C3 C4 C5 119.5(3) .
C3 C4 H4 120.3 .
C5 C4 H4 120.3 .
C24 C25 H25 119.9 .
C26 C25 H25 119.9 .
C26 C25 C24 120.2(4) .
C23 C24 H24 119.9 .
C25 C24 C23 120.2(4) .
C25 C24 H24 119.9 .
C8 C9 H9 119.9 .
C10 C9 C8 120.2(3) .
C10 C9 H9 119.9 .
C27 C26 H26 120.3 .
C25 C26 C27 119.5(5) .
C25 C26 H26 120.3 .
Cl36 C35 H35 111.5 .
Cl45 C35 Cl36 95.0(5) .
Cl45 C35 H35 111.5 .
Cl1 C35 Cl36 106.6(4) .
Cl1 C35 Cl45 119.3(4) .
Cl1 C35 H35A 111.9 .
Cl1 C35 H35 111.5 .
Cl1 C35 Cl2 97.7(5) .
Cl2 C35 H35A 111.9 .
Cl3 C35 H35A 111.9 .
Cl3 C35 Cl1 115.1(4) .
Cl3 C35 Cl2 107.6(5) .
Cl2 Cl2 C35 176.3(7) 2_655

loop_
_geom_bond_atom_site_label_1
_geom_bond_atom_site_label_2
_geom_bond_distance
_geom_bond_site_symmetry_2
P1 O1 1.4959(18) .
P1 C12 1.802(3) .
P1 C19 1.779(2) .
P1 C6 1.797(3) .
S1 C34 1.754(3) .
S1 N2 1.669(2) .
S1 O2 1.430(3) .
S1 O3 1.419(2) .
N1 C17 1.383(3) .
N1 C20 1.371(3) .
N1 C21 1.471(3) .
C17 C16 1.388(4) .
C17 C18 1.400(3) .
C34 C28 1.383(4) .
C34 C33 1.375(4) .
N2 H2 0.8602 .
N2 C20 1.407(3) .
C16 H16 0.9300 .
C16 C15 1.372(4) .
C12 C7 1.389(4) .
C12 C11 1.382(4) .
C19 C18 1.446(3) .
C19 C20 1.376(3) .
C6 C5 1.381(4) .
C6 C1 1.381(4) .
C13 H13 0.9300 .
C13 C18 1.403(3) .
C13 C14 1.379(4) .
C14 H14 0.9300 .
C14 C15 1.388(4) .
C15 H15 0.9300 .
C22 C21 1.503(4) .
C22 C23 1.378(4) .
C22 C27 1.378(5) .
C7 H7 0.9300 .
C7 C8 1.394(5) .
C21 H21A 0.9700 .
C21 H21B 0.9700 .
C3 H3 0.9300 .
C3 C2 1.350(6) .
C3 C4 1.373(5) .
C11 H11 0.9300 .
C11 C10 1.382(5) .
C28 H28 0.9300 .
C28 C29 1.367(4) .
C2 H2A 0.9300 .
C2 C1 1.386(5) .
C31 H31A 0.9600 .
C31 H31B 0.9600 .
C31 H31C 0.9600 .
C31 C30 1.512(5) .
C5 H5 0.9300 .
C5 C4 1.395(4) .
C32 H32 0.9300 .
C32 C33 1.374(5) .
C32 C30 1.370(5) .
C8 H8 0.9300 .
C8 C9 1.363(6) .
C1 H1 0.9300 .
C29 H29 0.9300 .
C29 C30 1.375(5) .
C33 H33 0.9300 .
C23 H23 0.9300 .
C23 C24 1.406(6) .
Cl36 C35 2.102(10) .
C27 H27 0.9300 .
C27 C26 1.369(5) .
C10 H10 0.9300 .
C10 C9 1.345(6) .
C4 H4 0.9300 .
C25 H25 0.9300 .
C25 C24 1.370(8) .
C25 C26 1.363(7) .
C24 H24 0.9300 .
C9 H9 0.9300 .
C26 H26 0.9300 .
Cl45 C35 1.724(9) .
C35 H35A 0.9800 .
C35 H35 0.9800 .
C35 Cl1 1.703(7) .
C35 Cl2 1.983(8) .
C35 Cl3 1.403(8) .
Cl2 Cl2 1.932(9) 2_655

loop_
_geom_torsion_atom_site_label_1
_geom_torsion_atom_site_label_2
_geom_torsion_atom_site_label_3
_geom_torsion_atom_site_label_4
_geom_torsion
P1 C12 C7 C8 179.7(3)
P1 C12 C11 C10 -179.6(3)
P1 C19 C18 C17 -169.23(18)
P1 C19 C18 C13 12.4(4)
P1 C19 C20 N1 170.08(17)
P1 C19 C20 N2 -4.1(4)
P1 C6 C5 C4 176.8(3)
P1 C6 C1 C2 -177.0(3)
S1 C34 C28 C29 178.0(3)
S1 C34 C33 C32 -177.6(3)
S1 N2 C20 N1 80.2(3)
S1 N2 C20 C19 -106.2(3)
N1 C17 C16 C15 -178.7(3)
N1 C17 C18 C19 0.1(3)
N1 C17 C18 C13 178.8(2)
O1 P1 C12 C7 136.7(2)
O1 P1 C12 C11 -43.3(3)
O1 P1 C19 C18 156.8(2)
O1 P1 C19 C20 -10.9(2)
O1 P1 C6 C5 139.6(2)
O1 P1 C6 C1 -43.8(3)
C17 N1 C20 N2 174.9(2)
C17 N1 C20 C19 0.3(3)
C17 N1 C21 C22 -71.2(3)
C17 C16 C15 C14 -0.8(4)
C34 S1 N2 C20 68.5(2)
C34 C28 C29 C30 0.0(5)
N2 S1 C34 C28 73.7(3)
N2 S1 C34 C33 -108.0(3)
C16 C17 C18 C19 179.5(2)
C16 C17 C18 C13 -1.8(4)
O2 S1 C34 C28 -171.1(2)
O2 S1 C34 C33 7.3(3)
O2 S1 N2 C20 -47.3(2)
C12 P1 C19 C18 36.0(2)
C12 P1 C19 C20 -131.7(2)
C12 P1 C6 C5 -98.0(3)
C12 P1 C6 C1 78.7(2)
C12 C7 C8 C9 0.4(6)
C12 C11 C10 C9 -0.6(6)
C19 P1 C12 C7 -103.6(3)
C19 P1 C12 C11 76.4(2)
C19 P1 C6 C5 16.2(3)
C19 P1 C6 C1 -167.2(2)
O3 S1 C34 C28 -39.3(3)
O3 S1 C34 C33 139.1(3)
O3 S1 N2 C20 -175.8(2)
C6 P1 C12 C7 13.4(3)
C6 P1 C12 C11 -166.6(2)
C6 P1 C19 C18 -77.9(2)
C6 P1 C19 C20 114.4(2)
C6 C5 C4 C3 0.1(5)
C13 C14 C15 C16 -0.8(5)
C18 C17 C16 C15 2.1(4)
C18 C19 C20 N1 -0.2(3)
C18 C19 C20 N2 -174.4(2)
C18 C13 C14 C15 1.1(4)
C14 C13 C18 C17 0.2(4)
C14 C13 C18 C19 178.4(3)
C20 N1 C17 C16 -179.5(3)
C20 N1 C17 C18 -0.2(3)
C20 N1 C21 C22 98.0(3)
C20 C19 C18 C17 0.0(3)
C20 C19 C18 C13 -178.4(3)
C22 C23 C24 C25 -2.2(7)
C22 C27 C26 C25 -1.3(6)
C7 C12 C11 C10 0.4(5)
C7 C8 C9 C10 -0.5(7)
C21 N1 C17 C16 -8.5(4)
C21 N1 C17 C18 170.8(2)
C21 N1 C20 N2 4.4(4)
C21 N1 C20 C19 -170.3(2)
C21 C22 C23 C24 177.4(3)
C21 C22 C27 C26 -175.5(3)
C3 C2 C1 C6 0.1(6)
C11 C12 C7 C8 -0.3(5)
C11 C10 C9 C8 0.6(7)
C28 C34 C33 C32 0.7(5)
C28 C29 C30 C31 179.9(3)
C28 C29 C30 C32 -0.1(5)
C2 C3 C4 C5 -0.2(6)
C5 C6 C1 C2 -0.3(5)
C1 C6 C5 C4 0.2(5)
C33 C34 C28 C29 -0.3(5)
C33 C32 C30 C31 -179.5(4)
C33 C32 C30 C29 0.5(5)
C23 C22 C21 N1 149.3(3)
C23 C22 C27 C26 0.9(5)
C30 C32 C33 C34 -0.8(6)
C27 C22 C21 N1 -34.3(4)
C27 C22 C23 C24 0.9(5)
C4 C3 C2 C1 0.1(6)
C24 C25 C26 C27 -0.1(7)
C26 C25 C24 C23 1.8(8)
